data_2103854
loop_
_publ_author_name
'S\/orensen, Henning Osholm'
'Larsen, Sine'

_publ_section_title
;
 Hydrogen bonding in enantiomeric <i>versus</i> racemic mono-carboxylic
 acids; a case study of 2-phenoxypropionic acid
;
_journal_issue 1
_journal_name_full 'Acta Crystallographica Section B'
_journal_page_first 132
_journal_page_last 140
_journal_paper_doi 10.1107/S0108768102022085
_journal_volume 59
_journal_year 2003
_chemical_formula_moiety 'C9 H10 O3'
_chemical_formula_sum 'C9 H10 O3'
_chemical_formula_weight 166.17
_chemical_melting_point 359
_chemical_name_systematic
;
R-(+)-2-phenoxypropionic acid
;
_space_group_IT_number 4
_symmetry_cell_setting monoclinic
_symmetry_space_group_name_Hall 'P 2yb'
_symmetry_space_group_name_H-M 'P 1 21 1'
_atom_sites_solution_hydrogens difmap
_atom_sites_solution_primary direct
_atom_sites_solution_secondary difmap
_audit_creation_method 'SHELXL-97 and manual editing'
_cell_angle_alpha 90.00
_cell_angle_beta 92.031(16)
_cell_angle_gamma 90.00
_cell_formula_units_Z 2
_cell_length_a 8.5312(15)
_cell_length_b 4.8321(8)
_cell_length_c 10.125(2)
_cell_measurement_reflns_used 20
_cell_measurement_temperature 122.4(5)
_cell_measurement_theta_max 40.23
_cell_measurement_theta_min 39.26
_cell_volume 417.13(13)
_computing_cell_refinement 'Enraf-Nonius Express'
_computing_data_collection 'Enraf-Nonius Express'
_computing_data_reduction 'DREADD (Blessing, 1987)'
_computing_molecular_graphics 'ORTEPII (Johnson, 1976)'
_computing_publication_material 'SHELXL97 (Sheldrick, 1997)'
_computing_structure_refinement 'SHELXL97 (Sheldrick, 1997)'
_computing_structure_solution 'SHELXS97 (Sheldrick, 1990)'
_diffrn_ambient_temperature 122.4(5)
_diffrn_measured_fraction_theta_full 1.000
_diffrn_measured_fraction_theta_max 1.000
_diffrn_measurement_device_type 'Enraf-Nonius CAD4'
_diffrn_measurement_method \w--2\q
_diffrn_radiation_monochromator graphite
_diffrn_radiation_source 'fine-focus sealed tube'
_diffrn_radiation_type CuK\a
_diffrn_radiation_wavelength 1.54184
_diffrn_reflns_av_R_equivalents 0.0100
_diffrn_reflns_av_sigmaI/netI 0.0092
_diffrn_reflns_limit_h_max 10
_diffrn_reflns_limit_h_min -10
_diffrn_reflns_limit_k_max 6
_diffrn_reflns_limit_k_min -6
_diffrn_reflns_limit_l_max 12
_diffrn_reflns_limit_l_min -12
_diffrn_reflns_number 3609
_diffrn_reflns_theta_full 74.93
_diffrn_reflns_theta_max 74.93
_diffrn_reflns_theta_min 4.37
_diffrn_standards_decay_% 0
_diffrn_standards_interval_time 166.7
_diffrn_standards_number 5
_exptl_absorpt_coefficient_mu 0.828
_exptl_absorpt_correction_T_max 0.954
_exptl_absorpt_correction_T_min 0.770
_exptl_absorpt_correction_type numerical
_exptl_absorpt_process_details '(DeTitta, 1985)'
_exptl_crystal_colour colourless
_exptl_crystal_density_diffrn 1.323
_exptl_crystal_density_method 'not measured'
_exptl_crystal_description plate
_exptl_crystal_F_000 176
_exptl_crystal_size_max 0.48
_exptl_crystal_size_mid 0.21
_exptl_crystal_size_min 0.06
_refine_diff_density_max 0.147
_refine_diff_density_min -0.129
_refine_ls_abs_structure_details 'Flack H D (1983), Acta Cryst. A39, 876-881'
_refine_ls_abs_structure_Flack -0.03(13)
_refine_ls_extinction_coef 0.043(2)
_refine_ls_extinction_expression Fc^*^=kFc[1+0.001xFc^2^\l^3^/sin(2\q)]^-1/4^
_refine_ls_extinction_method SHELXL
_refine_ls_goodness_of_fit_ref 1.047
_refine_ls_hydrogen_treatment refall
_refine_ls_matrix_type full
_refine_ls_number_parameters 150
_refine_ls_number_reflns 1714
_refine_ls_number_restraints 1
_refine_ls_restrained_S_all 1.047
_refine_ls_R_factor_all 0.0222
_refine_ls_R_factor_gt 0.0220
_refine_ls_shift/su_max 0.000
_refine_ls_shift/su_mean 0.000
_refine_ls_structure_factor_coef Fsqd
_refine_ls_weighting_details 'calc w=1/[\s^2^(Fo^2^)+(0.0357P)^2^+0.0553P] where P=(Fo^2^+2Fc^2^)/3'
_refine_ls_weighting_scheme sigma
_refine_ls_wR_factor_gt 0.0583
_refine_ls_wR_factor_ref 0.0584
_reflns_number_gt 1697
_reflns_number_total 1714
_reflns_threshold_expression >2sigma(I)
_cod_data_source_file os0103.cif
_cod_data_source_block pure
_cod_depositor_comments
;
The following automatic conversions were performed:
'_symmetry_cell_setting' value 'Monoclinic' changed to 'monoclinic'
according to '/home/saulius/struct/CIF-dictionaries/cif_core.dic'
dictionary named 'cif_core.dic' version 2.4.1 from 2010-06-29.

Automatic conversion script
Id: cif_fix_enum 1527 2010-12-29 10:47:43Z saulius 

The following automatic conversions were performed:

'_symmetry_cell_setting' value 'Monoclinic' changed to 'monoclinic'
according to /home/saulius/struct/CIF-dictionaries/cif_core.dic
dictionary named 'cif_core.dic' version 2.4.1 from 2010-06-29.

Automatic conversion script
Id: cif_fix_values 1715 2011-07-08 13:25:40Z adriana 
;
_cod_original_cell_volume 417.14(14)
_cod_original_sg_symbol_H-M 'P 21'
_cod_database_code 2103854

loop_
_symmetry_equiv_pos_as_xyz
'x, y, z'
'-x, y+1/2, -z'

loop_
_atom_site_label
_atom_site_fract_x
_atom_site_fract_y
_atom_site_fract_z
_atom_site_U_iso_or_equiv
_atom_site_adp_type
_atom_site_calc_flag
_atom_site_occupancy
_atom_site_type_symbol
O7 0.80476(8) 0.72279(16) 0.84006(6) 0.01970(17) Uani d 1 O
O10 0.54521(9) 0.99296(15) 0.58652(7) 0.02436(19) Uani d 1 O
O11 0.63493(9) 0.56663(15) 0.63140(7) 0.02264(18) Uani d 1 O
H11 0.573(2) 0.520(4) 0.5570(18) 0.053(5) Uiso d 1 H
C1 0.94273(11) 0.6381(2) 0.78654(9) 0.0182(2) Uani d 1 C
C2 1.02327(11) 0.4340(2) 0.85913(10) 0.0218(2) Uani d 1 C
H2 0.9736(16) 0.359(3) 0.9430(13) 0.028(3) Uiso d 1 H
C3 1.16425(13) 0.3328(2) 0.81505(11) 0.0269(2) Uani d 1 C
H3 1.2188(16) 0.182(4) 0.8663(14) 0.036(4) Uiso d 1 H
C4 1.22656(12) 0.4351(3) 0.69956(11) 0.0279(2) Uani d 1 C
H4 1.3247(18) 0.363(3) 0.6676(14) 0.035(4) Uiso d 1 H
C5 1.14662(12) 0.6389(2) 0.62912(11) 0.0262(2) Uani d 1 C
H5 1.1875(17) 0.717(4) 0.5501(16) 0.043(4) Uiso d 1 H
C6 1.00386(11) 0.7407(2) 0.67074(9) 0.0222(2) Uani d 1 C
H6 0.9525(17) 0.883(3) 0.6212(15) 0.034(4) Uiso d 1 H
C121 0.60345(13) 1.0468(3) 0.87583(10) 0.0272(2) Uani d 1 C
H121 0.5429(16) 1.203(4) 0.8370(14) 0.034(3) Uiso d 1 H
H122 0.5362(18) 0.896(4) 0.9034(15) 0.038(4) Uiso d 1 H
H123 0.6642(17) 1.126(3) 0.9563(15) 0.040(4) Uiso d 1 H
C8 0.71599(10) 0.9357(2) 0.77566(9) 0.0178(2) Uani d 1 C
H81 0.7830(15) 1.090(3) 0.7455(12) 0.021(3) Uiso d 1 H
C9 0.62380(11) 0.8325(2) 0.65371(9) 0.01636(19) Uani d 1 C

loop_
_atom_site_aniso_label
_atom_site_aniso_U_11
_atom_site_aniso_U_22
_atom_site_aniso_U_33
_atom_site_aniso_U_12
_atom_site_aniso_U_13
_atom_site_aniso_U_23
O7 0.0185(3) 0.0233(4) 0.0172(3) 0.0045(3) -0.0010(2) 0.0027(3)
O10 0.0309(4) 0.0186(4) 0.0227(3) 0.0023(3) -0.0112(3) 0.0008(3)
O11 0.0264(4) 0.0155(3) 0.0253(4) 0.0011(3) -0.0097(3) -0.0017(3)
C1 0.0168(4) 0.0195(5) 0.0178(4) -0.0003(3) -0.0037(3) -0.0043(3)
C2 0.0229(5) 0.0226(5) 0.0195(4) 0.0013(4) -0.0045(4) 0.0002(4)
C3 0.0242(5) 0.0264(5) 0.0295(5) 0.0059(4) -0.0065(4) -0.0031(5)
C4 0.0206(4) 0.0323(6) 0.0308(5) 0.0030(4) 0.0000(4) -0.0072(5)
C5 0.0245(5) 0.0307(6) 0.0236(5) -0.0034(4) 0.0021(4) -0.0038(4)
C6 0.0235(5) 0.0232(5) 0.0198(4) -0.0003(4) -0.0017(4) 0.0003(4)
C121 0.0290(5) 0.0320(6) 0.0204(5) 0.0106(5) 0.0000(4) -0.0033(4)
C8 0.0188(4) 0.0178(4) 0.0165(4) 0.0018(4) -0.0031(3) -0.0003(4)
C9 0.0164(4) 0.0159(4) 0.0167(4) -0.0006(4) 0.0002(3) 0.0014(4)

loop_
_atom_type_symbol
_atom_type_description
_atom_type_scat_dispersion_real
_atom_type_scat_dispersion_imag
_atom_type_scat_source
C C 0.0181 0.0091 'International Tables Vol C Tables 4.2.6.8 and 6.1.1.4'
H H 0.0000 0.0000 'International Tables Vol C Tables 4.2.6.8 and 6.1.1.4'
O O 0.0492 0.0322 'International Tables Vol C Tables 4.2.6.8 and 6.1.1.4'

loop_
_geom_angle_atom_site_label_1
_geom_angle_atom_site_label_2
_geom_angle_atom_site_label_3
_geom_angle
C1 O7 C8 118.93(7)
C9 O11 H11 109.6(13)
O7 C1 C6 125.29(9)
O7 C1 C2 114.50(8)
C6 C1 C2 120.20(9)
C3 C2 C1 119.73(10)
C3 C2 H2 122.0(8)
C1 C2 H2 118.3(8)
C2 C3 C4 120.42(10)
C2 C3 H3 118.9(8)
C4 C3 H3 120.7(8)
C5 C4 C3 119.38(10)
C5 C4 H4 119.8(9)
C3 C4 H4 120.8(9)
C4 C5 C6 121.10(10)
C4 C5 H5 121.6(10)
C6 C5 H5 117.3(10)
C1 C6 C5 119.16(10)
C1 C6 H6 121.6(9)
C5 C6 H6 119.2(9)
C8 C121 H121 109.8(8)
C8 C121 H122 108.7(9)
H121 C121 H122 112.3(12)
C8 C121 H123 110.5(8)
H121 C121 H123 105.9(12)
H122 C121 H123 109.8(12)
O7 C8 C121 106.77(8)
O7 C8 C9 112.70(8)
C121 C8 C9 109.65(8)
O7 C8 H81 112.4(7)
C121 C8 H81 108.9(7)
C9 C8 H81 106.4(7)
O10 C9 O11 124.81(9)
O10 C9 C8 120.18(9)
O11 C9 C8 114.99(8)

loop_
_geom_bond_atom_site_label_1
_geom_bond_atom_site_label_2
_geom_bond_distance
O7 C1 1.3753(12)
O7 C8 1.4221(12)
O10 C9 1.2169(12)
O11 C9 1.3086(12)
O11 H11 0.933(19)
C1 C6 1.3913(14)
C1 C2 1.3963(14)
C2 C3 1.3867(15)
C2 H2 1.028(14)
C3 C4 1.3922(17)
C3 H3 1.001(16)
C4 C5 1.3817(16)
C4 H4 0.972(15)
C5 C6 1.3925(15)
C5 H5 0.962(17)
C6 H6 0.949(16)
C121 C8 1.5192(13)
C121 H121 0.988(16)
C121 H122 0.973(18)
C121 H123 1.025(15)
C8 C9 1.5242(13)
C8 H81 0.994(14)

loop_
_geom_hbond_atom_site_label_D
_geom_hbond_atom_site_label_H
_geom_hbond_atom_site_label_A
_geom_hbond_site_symmetry_A
_geom_hbond_distance_DH
_geom_hbond_distance_HA
_geom_hbond_distance_DA
_geom_hbond_angle_DHA
O11 H11 O10 2_646 0.933(19) 1.744(19) 2.6677(11) 170(2)

loop_
_geom_torsion_atom_site_label_1
_geom_torsion_atom_site_label_2
_geom_torsion_atom_site_label_3
_geom_torsion_atom_site_label_4
_geom_torsion
C8 O7 C1 C6 -1.27(14)
C8 O7 C1 C2 178.24(8)
O7 C1 C2 C3 -179.82(9)
C6 C1 C2 C3 -0.27(14)
C1 C2 C3 C4 0.54(16)
C2 C3 C4 C5 0.04(16)
C3 C4 C5 C6 -0.91(16)
O7 C1 C6 C5 178.92(9)
C2 C1 C6 C5 -0.57(15)
C4 C5 C6 C1 1.17(16)
C1 O7 C8 C121 -162.36(8)
C1 O7 C8 C9 77.20(10)
O7 C8 C9 O10 -178.23(8)
C121 C8 C9 O10 62.99(12)
O7 C8 C9 O11 2.96(11)
C121 C8 C9 O11 -115.81(10)

loop_
_cod_related_entry_id
_cod_related_entry_database
_cod_related_entry_code
1 ChemSpider 558479
